data_4112250
loop_
_publ_author_name
'Joachim W. Strauch'
'Jean-Luc Faur\'e'
'St\'ephane Bredeau'
'Cun Wang'
'Gerald Kehr'
'Roland Fr\"ohlich'
'Heinrich Luftmann'
'Gerhard Erker'

_publ_section_title
;
 (Butadiene)metallocene/B(C6F5)3 Pathway to Catalyst Systems for
 Stereoselective Methyl Methacrylate Polymerization: Evidence for an Anion
 Dependent Metallocene Catalyzed Polymerization Process
;
_journal_name_full 'Journal of the American Chemical Society'
_journal_page_first 2089
_journal_page_last 2104
_journal_paper_doi 10.1021/ja035739y
_journal_volume 126
_journal_year 2004
_chemical_formula_sum 'C16 H22 Cl2 Si Zr'
_chemical_formula_weight 404.55
_chemical_name_systematic
; 
 ? 
;
_space_group_IT_number 14
_symmetry_cell_setting monoclinic
_symmetry_space_group_name_Hall '-P 2yn'
_symmetry_space_group_name_H-M 'P 1 21/n 1'
_atom_sites_solution_hydrogens geom
_atom_sites_solution_primary direct
_atom_sites_solution_secondary difmap
_audit_creation_method SHELXL-97
_cell_angle_alpha 90.00
_cell_angle_beta 106.39(1)
_cell_angle_gamma 90.00
_cell_formula_units_Z 4
_cell_length_a 9.939(1)
_cell_length_b 12.730(1)
_cell_length_c 15.109(1)
_cell_measurement_temperature 198(2)
_cell_volume 1834.0(3)
_computing_cell_refinement 'Collect (Nonius B.V., 1998)'
_computing_data_collection 'Collect (Nonius B.V., 1998)'
_computing_data_reduction 'Denzo-SMN (Otwinowski & Minor, 1997)'
_computing_molecular_graphics 'Diamond (Brandeburg, 1997)'
_computing_publication_material 'SHELXL-97 (Sheldrick, 1997)'
_computing_structure_refinement 'SHELXL-97 (Sheldrick, 1997)'
_computing_structure_solution 'SHELXS-97 (Sheldrick, 1990)'
_diffrn_ambient_temperature 198(2)
_diffrn_measured_fraction_theta_full 0.951
_diffrn_measured_fraction_theta_max 0.951
_diffrn_measurement_device_type 'Nonius KappaCCD'
_diffrn_measurement_method '\w and \f scans'
_diffrn_radiation_monochromator graphite
_diffrn_radiation_source 'rotating anode Nonius FR591'
_diffrn_radiation_type MoK\a
_diffrn_radiation_wavelength 0.71073
_diffrn_reflns_av_R_equivalents 0.031
_diffrn_reflns_av_sigmaI/netI 0.0470
_diffrn_reflns_limit_h_max 13
_diffrn_reflns_limit_h_min -13
_diffrn_reflns_limit_k_max 16
_diffrn_reflns_limit_k_min -15
_diffrn_reflns_limit_l_max 20
_diffrn_reflns_limit_l_min -20
_diffrn_reflns_number 7698
_diffrn_reflns_theta_full 28.71
_diffrn_reflns_theta_max 28.71
_diffrn_reflns_theta_min 2.13
_exptl_absorpt_coefficient_mu 0.945
_exptl_absorpt_correction_T_max 0.9114
_exptl_absorpt_correction_T_min 0.7332
_exptl_absorpt_correction_type empirical
_exptl_absorpt_process_details 'SORTAV (Blessing, 1995 & 1997)'
_exptl_crystal_colour 'light yellow'
_exptl_crystal_density_diffrn 1.465
_exptl_crystal_description needle
_exptl_crystal_F_000 824
_exptl_crystal_size_max 0.35
_exptl_crystal_size_mid 0.15
_exptl_crystal_size_min 0.10
_refine_diff_density_max 0.657
_refine_diff_density_min -1.004
_refine_diff_density_rms 0.098
_refine_ls_extinction_method none
_refine_ls_goodness_of_fit_ref 1.015
_refine_ls_hydrogen_treatment 'refined as riding atoms'
_refine_ls_matrix_type full
_refine_ls_number_parameters 269
_refine_ls_number_reflns 4518
_refine_ls_number_restraints 105
_refine_ls_restrained_S_all 1.629
_refine_ls_R_factor_all 0.0961
_refine_ls_R_factor_gt 0.0709
_refine_ls_shift/su_max 0.000
_refine_ls_shift/su_mean 0.000
_refine_ls_structure_factor_coef Fsqd
_refine_ls_weighting_details 'calc w=1/[\s^2^(Fo^2^)+(0.0113P)^2^+14.2540P] where P=(Fo^2^+2Fc^2^)/3'
_refine_ls_weighting_scheme calc
_refine_ls_wR_factor_gt 0.1661
_refine_ls_wR_factor_ref 0.1775
_reflns_number_gt 3404
_reflns_number_total 4518
_reflns_threshold_expression >2sigma(I)
_cod_data_source_file ja035739ysi20030422_120308.cif
_cod_data_source_block erk1933
_cod_database_code 4112250

loop_
_symmetry_equiv_pos_as_xyz
'x, y, z'
'-x+1/2, y+1/2, -z+1/2'
'-x, -y, -z'
'x-1/2, -y-1/2, z-1/2'

loop_
_atom_site_label
_atom_site_type_symbol
_atom_site_fract_x
_atom_site_fract_y
_atom_site_fract_z
_atom_site_U_iso_or_equiv
_atom_site_adp_type
_atom_site_occupancy
_atom_site_symmetry_multiplicity
_atom_site_calc_flag
_atom_site_refinement_flags
_atom_site_disorder_assembly
_atom_site_disorder_group
Zr1A Zr 0.75022(16) 0.2846(3) 0.23703(10) 0.0355(5) Uani 0.724(8) 1 d PD A 1
Cl1A Cl 0.9351(4) 0.4151(4) 0.2788(4) 0.0555(12) Uani 0.724(8) 1 d PD A 1
Cl2A Cl 0.8986(5) 0.1323(4) 0.2387(3) 0.0511(10) Uani 0.724(8) 1 d PD A 1
Si1A Si 0.4024(8) 0.2714(5) 0.1911(6) 0.0352(15) Uani 0.724(8) 1 d PD A 1
C1A C 0.5477(12) 0.2659(15) 0.3008(8) 0.040(4) Uani 0.724(8) 1 d PD A 1
C2A C 0.6256(15) 0.3508(15) 0.3441(10) 0.042(5) Uani 0.724(8) 1 d PD A 1
H2A H 0.5963 0.4221 0.3353 0.050 Uiso 0.724(8) 1 calc PR A 1
C3A C 0.7547(14) 0.3165(16) 0.4034(8) 0.046(5) Uani 0.724(8) 1 d PD A 1
H3A H 0.8244 0.3608 0.4412 0.055 Uiso 0.724(8) 1 calc PR A 1
C4A C 0.7638(16) 0.2138(15) 0.3983(8) 0.050(4) Uani 0.724(8) 1 d PD A 1
H4A H 0.8402 0.1708 0.4302 0.061 Uiso 0.724(8) 1 calc PR A 1
C5A C 0.6354(16) 0.1799(12) 0.3349(10) 0.044(4) Uani 0.724(8) 1 d PD A 1
H5A H 0.6125 0.1088 0.3181 0.053 Uiso 0.724(8) 1 calc PR A 1
C6A C 0.5226(10) 0.2938(10) 0.1183(7) 0.037(3) Uani 0.724(8) 1 d PD A 1
C7A C 0.5883(12) 0.3921(10) 0.1183(8) 0.042(3) Uani 0.724(8) 1 d PD A 1
H7A H 0.5599 0.4560 0.1400 0.051 Uiso 0.724(8) 1 calc PR A 1
C8A C 0.7033(12) 0.3807(10) 0.0808(8) 0.044(3) Uani 0.724(8) 1 d PD A 1
H8A H 0.7639 0.4357 0.0733 0.052 Uiso 0.724(8) 1 calc PR A 1
C9A C 0.7127(12) 0.2789(14) 0.0575(7) 0.039(3) Uani 0.724(8) 1 d PD A 1
C10A C 0.6023(11) 0.2245(11) 0.0816(7) 0.043(3) Uani 0.724(8) 1 d PD A 1
H10A H 0.5853 0.1512 0.0737 0.051 Uiso 0.724(8) 1 calc PR A 1
C11A C 0.8064(13) 0.2343(17) 0.0015(9) 0.048(4) Uani 0.724(8) 1 d PD A 1
C12A C 0.8015(17) 0.1164(13) -0.0074(11) 0.066(5) Uani 0.724(8) 1 d PD A 1
H12A H 0.8656 0.0936 -0.0425 0.098 Uiso 0.724(8) 1 calc PR A 1
H12B H 0.7058 0.0943 -0.0398 0.098 Uiso 0.724(8) 1 calc PR A 1
H12C H 0.8299 0.0846 0.0541 0.098 Uiso 0.724(8) 1 calc PR A 1
C13A C 0.9586(14) 0.274(2) 0.0414(14) 0.057(5) Uani 0.724(8) 1 d PD A 1
H13A H 1.0002 0.2407 0.1015 0.085 Uiso 0.724(8) 1 calc PR A 1
H13B H 0.9584 0.3501 0.0487 0.085 Uiso 0.724(8) 1 calc PR A 1
H13C H 1.0137 0.2550 -0.0009 0.085 Uiso 0.724(8) 1 calc PR A 1
C14A C 0.7497(17) 0.2856(17) -0.0964(9) 0.059(4) Uani 0.724(8) 1 d PD A 1
H14A H 0.7488 0.3622 -0.0901 0.088 Uiso 0.724(8) 1 calc PR A 1
H14B H 0.6542 0.2606 -0.1256 0.088 Uiso 0.724(8) 1 calc PR A 1
H14C H 0.8107 0.2661 -0.1347 0.088 Uiso 0.724(8) 1 calc PR A 1
C15A C 0.2883(16) 0.3859(13) 0.1880(12) 0.055(4) Uani 0.724(8) 1 d PD A 1
H15A H 0.3461 0.4487 0.2072 0.082 Uiso 0.724(8) 1 calc PR A 1
H15B H 0.2305 0.3743 0.2300 0.082 Uiso 0.724(8) 1 calc PR A 1
H15C H 0.2274 0.3957 0.1251 0.082 Uiso 0.724(8) 1 calc PR A 1
C16A C 0.3071(17) 0.1453(13) 0.1634(13) 0.048(4) Uani 0.724(8) 1 d PD A 1
H16A H 0.2507 0.1457 0.0987 0.072 Uiso 0.724(8) 1 calc PR A 1
H16B H 0.2456 0.1360 0.2033 0.072 Uiso 0.724(8) 1 calc PR A 1
H16C H 0.3747 0.0873 0.1734 0.072 Uiso 0.724(8) 1 calc PR A 1
Zr1B Zr 0.7528(4) 0.2295(8) 0.2365(3) 0.0420(16) Uani 0.276(8) 1 d PD A 2
Cl1B Cl 0.9114(14) 0.3731(11) 0.2467(10) 0.066(3) Uani 0.276(8) 1 d PD A 2
Cl2B Cl 0.9379(13) 0.1032(14) 0.2731(12) 0.081(5) Uani 0.276(8) 1 d PD A 2
Si1B Si 0.4047(19) 0.2388(12) 0.1890(16) 0.032(4) Uani 0.276(8) 1 d PD A 2
C1B C 0.5497(17) 0.242(2) 0.2995(13) 0.032(13) Uiso 0.276(8) 1 d PGD A 2
C2B C 0.626(3) 0.1511(18) 0.3395(16) 0.028(10) Uiso 0.276(8) 1 d PGD A 2
H2B H 0.5966 0.0804 0.3273 0.034 Uiso 0.276(8) 1 calc PR A 2
C3B C 0.755(2) 0.185(2) 0.4007(12) 0.037(12) Uiso 0.276(8) 1 d PGD A 2
H3B H 0.8271 0.1407 0.4368 0.044 Uiso 0.276(8) 1 calc PR A 2
C4B C 0.758(3) 0.296(2) 0.3987(14) 0.09(3) Uiso 0.276(8) 1 d PGD A 2
H4B H 0.8325 0.3398 0.4331 0.105 Uiso 0.276(8) 1 calc PR A 2
C5B C 0.631(3) 0.3315(18) 0.3361(19) 0.07(3) Uiso 0.276(8) 1 d PGD A 2
H5B H 0.6054 0.4026 0.3214 0.081 Uiso 0.276(8) 1 calc PR A 2
C6B C 0.5271(15) 0.2235(18) 0.1170(12) 0.045(8) Uiso 0.276(8) 1 d PGD A 2
C7B C 0.588(2) 0.1229(14) 0.1146(13) 0.049(9) Uiso 0.276(8) 1 d PGD A 2
H7B H 0.5563 0.0588 0.1341 0.059 Uiso 0.276(8) 1 calc PR A 2
C8B C 0.703(2) 0.1350(16) 0.0778(12) 0.061(11) Uiso 0.276(8) 1 d PGD A 2
H8B H 0.7631 0.0803 0.0684 0.074 Uiso 0.276(8) 1 calc PR A 2
C9B C 0.714(2) 0.2430(18) 0.0575(11) 0.036(12) Uiso 0.276(8) 1 d PGD A 2
C10B C 0.605(2) 0.2977(14) 0.0818(12) 0.065(12) Uiso 0.276(8) 1 d PGD A 2
H10B H 0.5880 0.3711 0.0755 0.078 Uiso 0.276(8) 1 calc PR A 2
C11B C 0.809(4) 0.278(3) -0.001(2) 0.07(2) Uiso 0.276(8) 1 d PD A 2
C12B C 0.755(5) 0.234(4) -0.098(3) 0.063(16) Uiso 0.276(8) 1 d PD A 2
H12D H 0.6577 0.2571 -0.1246 0.094 Uiso 0.276(8) 1 calc PR A 2
H12E H 0.7582 0.1572 -0.0954 0.094 Uiso 0.276(8) 1 calc PR A 2
H12F H 0.8133 0.2599 -0.1353 0.094 Uiso 0.276(8) 1 calc PR A 2
C13B C 0.961(4) 0.239(4) 0.042(5) 0.06(2) Uiso 0.276(8) 1 d PD A 2
H13D H 1.0121 0.2420 -0.0052 0.085 Uiso 0.276(8) 1 calc PR A 2
H13E H 0.9596 0.1661 0.0627 0.085 Uiso 0.276(8) 1 calc PR A 2
H13F H 1.0077 0.2835 0.0940 0.085 Uiso 0.276(8) 1 calc PR A 2
C14B C 0.811(5) 0.400(3) -0.001(4) 0.090(16) Uiso 0.276(8) 1 d PD A 2
H14D H 0.9075 0.4244 0.0253 0.134 Uiso 0.276(8) 1 calc PR A 2
H14E H 0.7520 0.4263 0.0363 0.134 Uiso 0.276(8) 1 calc PR A 2
H14F H 0.7750 0.4255 -0.0643 0.134 Uiso 0.276(8) 1 calc PR A 2
C15B C 0.312(4) 0.365(3) 0.165(3) 0.052(13) Uiso 0.276(8) 1 d PD A 2
H15D H 0.2580 0.3677 0.0997 0.078 Uiso 0.276(8) 1 calc PR A 2
H15E H 0.3801 0.4225 0.1785 0.078 Uiso 0.276(8) 1 calc PR A 2
H15F H 0.2481 0.3718 0.2035 0.078 Uiso 0.276(8) 1 calc PR A 2
C16B C 0.290(5) 0.124(3) 0.181(4) 0.051(16) Uiso 0.276(8) 1 d PD A 2
H16D H 0.2311 0.1161 0.1168 0.077 Uiso 0.276(8) 1 calc PR A 2
H16E H 0.2295 0.1337 0.2214 0.077 Uiso 0.276(8) 1 calc PR A 2
H16F H 0.3469 0.0607 0.1991 0.077 Uiso 0.276(8) 1 calc PR A 2

loop_
_atom_site_aniso_label
_atom_site_aniso_U_11
_atom_site_aniso_U_22
_atom_site_aniso_U_33
_atom_site_aniso_U_23
_atom_site_aniso_U_13
_atom_site_aniso_U_12
Zr1A 0.0335(6) 0.0360(12) 0.0336(6) 0.0005(7) 0.0039(4) -0.0041(7)
Cl1A 0.048(2) 0.044(2) 0.066(3) 0.007(2) 0.0019(18) -0.0135(18)
Cl2A 0.052(3) 0.048(2) 0.050(2) 0.0050(18) 0.0086(19) 0.0072(18)
Si1A 0.033(2) 0.033(4) 0.039(2) 0.000(3) 0.0083(16) 0.000(2)
C1A 0.046(9) 0.040(9) 0.031(7) 0.001(5) 0.008(5) -0.008(6)
C2A 0.049(9) 0.039(7) 0.033(7) -0.001(6) 0.005(5) -0.005(6)
C3A 0.043(9) 0.062(9) 0.027(7) -0.008(6) 0.000(5) -0.017(6)
C4A 0.055(9) 0.049(11) 0.038(8) 0.014(7) -0.001(6) 0.000(8)
C5A 0.057(9) 0.031(7) 0.040(8) 0.004(6) 0.006(6) -0.009(7)
C6A 0.034(6) 0.048(7) 0.027(5) 0.001(5) 0.007(4) -0.004(5)
C7A 0.045(7) 0.043(7) 0.038(6) 0.007(5) 0.010(5) 0.005(6)
C8A 0.037(6) 0.057(8) 0.034(6) 0.009(6) 0.006(5) -0.006(6)
C9A 0.035(7) 0.050(10) 0.030(7) 0.000(6) 0.005(4) -0.001(6)
C10A 0.032(6) 0.058(8) 0.033(6) -0.007(6) 0.001(4) -0.008(6)
C11A 0.033(7) 0.071(13) 0.040(8) 0.002(7) 0.012(5) 0.008(7)
C12A 0.064(10) 0.076(12) 0.062(10) -0.016(9) 0.026(8) 0.010(8)
C13A 0.032(8) 0.080(17) 0.057(10) -0.003(12) 0.011(6) 0.000(8)
C14A 0.054(9) 0.088(15) 0.034(7) -0.003(8) 0.014(6) 0.009(10)
C15A 0.048(8) 0.062(10) 0.057(10) 0.001(8) 0.019(8) 0.013(7)
C16A 0.042(8) 0.048(9) 0.052(9) 0.002(8) 0.011(7) -0.011(7)
Zr1B 0.0328(17) 0.055(4) 0.0330(17) -0.006(2) 0.0008(12) 0.003(2)
Cl1B 0.075(8) 0.054(7) 0.071(8) -0.015(6) 0.024(6) -0.010(6)
Cl2B 0.055(7) 0.093(12) 0.077(10) -0.028(8) -0.011(6) 0.026(7)
Si1B 0.036(6) 0.024(9) 0.035(6) -0.001(6) 0.007(4) -0.001(5)

loop_
_atom_type_symbol
_atom_type_description
_atom_type_scat_dispersion_real
_atom_type_scat_dispersion_imag
_atom_type_scat_source
C C 0.0033 0.0016 'International Tables Vol C Tables 4.2.6.8 and 6.1.1.4'
H H 0.0000 0.0000 'International Tables Vol C Tables 4.2.6.8 and 6.1.1.4'
Si Si 0.0817 0.0704 'International Tables Vol C Tables 4.2.6.8 and 6.1.1.4'
Cl Cl 0.1484 0.1585 'International Tables Vol C Tables 4.2.6.8 and 6.1.1.4'
Zr Zr -2.9673 0.5597 'International Tables Vol C Tables 4.2.6.8 and 6.1.1.4'

loop_
_geom_angle_atom_site_label_1
_geom_angle_atom_site_label_2
_geom_angle_atom_site_label_3
_geom_angle
Cl1A Zr1A Cl2A 97.51(17)
Cl1A Zr1A C2A 94.6(4)
Cl2A Zr1A C2A 133.3(4)
Cl1A Zr1A C7A 95.8(3)
Cl2A Zr1A C7A 136.1(3)
C2A Zr1A C7A 86.7(4)
Cl1A Zr1A C6A 129.1(3)
Cl2A Zr1A C6A 118.4(3)
C2A Zr1A C6A 86.1(4)
C7A Zr1A C6A 33.3(4)
Cl1A Zr1A C1A 127.2(4)
Cl2A Zr1A C1A 118.4(5)
C2A Zr1A C1A 32.6(4)
C7A Zr1A C1A 84.3(4)
C6A Zr1A C1A 66.9(3)
Cl1A Zr1A C5A 130.7(3)
Cl2A Zr1A C5A 86.9(4)
C2A Zr1A C5A 52.5(5)
C7A Zr1A C5A 114.5(4)
C6A Zr1A C5A 88.7(4)
C1A Zr1A C5A 32.8(4)
Cl1A Zr1A C10A 130.7(3)
Cl2A Zr1A C10A 87.7(3)
C2A Zr1A C10A 116.8(4)
C7A Zr1A C10A 53.0(4)
C6A Zr1A C10A 32.7(3)
C1A Zr1A C10A 90.5(4)
C5A Zr1A C10A 98.4(4)
Cl1A Zr1A C3A 80.3(3)
Cl2A Zr1A C3A 106.1(4)
C2A Zr1A C3A 32.8(4)
C7A Zr1A C3A 117.3(5)
C6A Zr1A C3A 118.1(4)
C1A Zr1A C3A 54.4(4)
C5A Zr1A C3A 51.7(5)
C10A Zr1A C3A 144.9(4)
Cl1A Zr1A C4A 99.2(4)
Cl2A Zr1A C4A 80.8(4)
C2A Zr1A C4A 52.7(5)
C7A Zr1A C4A 137.4(4)
C6A Zr1A C4A 120.0(4)
C1A Zr1A C4A 55.0(4)
C5A Zr1A C4A 32.8(4)
C10A Zr1A C4A 129.8(5)
C3A Zr1A C4A 29.9(5)
Cl1A Zr1A C8A 80.9(3)
Cl2A Zr1A C8A 109.9(3)
C2A Zr1A C8A 116.5(4)
C7A Zr1A C8A 32.6(3)
C6A Zr1A C8A 54.5(4)
C1A Zr1A C8A 116.4(4)
C5A Zr1A C8A 143.2(4)
C10A Zr1A C8A 51.9(4)
C3A Zr1A C8A 141.2(5)
C4A Zr1A C8A 169.2(5)
Cl1A Zr1A C9A 99.4(3)
Cl2A Zr1A C9A 84.1(4)
C2A Zr1A C9A 137.7(4)
C7A Zr1A C9A 52.4(4)
C6A Zr1A C9A 54.3(3)
C1A Zr1A C9A 120.3(4)
C5A Zr1A C9A 129.8(4)
C10A Zr1A C9A 32.1(4)
C3A Zr1A C9A 169.8(5)
C4A Zr1A C9A 157.4(6)
C8A Zr1A C9A 30.1(4)
C15A Si1A C16A 114.2(8)
C15A Si1A C6A 111.0(7)
C16A Si1A C6A 111.8(8)
C15A Si1A C1A 111.7(9)
C16A Si1A C1A 112.7(8)
C6A Si1A C1A 93.8(5)
C2A C1A C5A 103.3(11)
C2A C1A Si1A 125.5(12)
C5A C1A Si1A 126.8(13)
C2A C1A Zr1A 72.6(9)
C5A C1A Zr1A 74.3(8)
Si1A C1A Zr1A 99.3(5)
C1A C2A C3A 110.2(15)
C1A C2A Zr1A 74.8(10)
C3A C2A Zr1A 76.9(9)
C4A C3A C2A 109.6(13)
C4A C3A Zr1A 76.4(9)
C2A C3A Zr1A 70.3(8)
C3A C4A C5A 106.1(12)
C3A C4A Zr1A 73.7(9)
C5A C4A Zr1A 70.9(7)
C1A C5A C4A 110.8(13)
C1A C5A Zr1A 72.9(8)
C4A C5A Zr1A 76.4(8)
C10A C6A C7A 104.1(10)
C10A C6A Si1A 131.9(9)
C7A C6A Si1A 120.7(9)
C10A C6A Zr1A 75.7(6)
C7A C6A Zr1A 73.3(6)
Si1A C6A Zr1A 100.0(5)
C6A C7A C8A 109.6(11)
C6A C7A Zr1A 73.4(6)
C8A C7A Zr1A 78.4(6)
C9A C8A C7A 108.9(11)
C9A C8A Zr1A 77.1(7)
C7A C8A Zr1A 69.0(6)
C8A C9A C10A 106.5(11)
C8A C9A C11A 126.6(13)
C10A C9A C11A 126.2(15)
C8A C9A Zr1A 72.9(6)
C10A C9A Zr1A 69.3(6)
C11A C9A Zr1A 130.3(9)
C6A C10A C9A 110.9(12)
C6A C10A Zr1A 71.6(6)
C9A C10A Zr1A 78.6(6)
C12A C11A C9A 114.2(14)
C12A C11A C13A 111.2(15)
C9A C11A C13A 110.2(13)
C12A C11A C14A 109.7(13)
C9A C11A C14A 104.7(12)
C13A C11A C14A 106.5(15)
Cl2B Zr1B Cl1B 92.8(6)
Cl2B Zr1B C6B 129.4(6)
Cl1B Zr1B C6B 121.4(7)
Cl2B Zr1B C1B 127.9(7)
Cl1B Zr1B C1B 121.5(7)
C6B Zr1B C1B 66.9(5)
Cl2B Zr1B C2B 94.5(7)
Cl1B Zr1B C2B 135.4(6)
C6B Zr1B C2B 85.9(7)
C1B Zr1B C2B 33.4(2)
Cl2B Zr1B C7B 96.2(6)
Cl1B Zr1B C7B 138.5(6)
C6B Zr1B C7B 33.37(19)
C1B Zr1B C7B 83.1(6)
C2B Zr1B C7B 84.3(6)
Cl2B Zr1B C10B 130.6(6)
Cl1B Zr1B C10B 89.8(6)
C6B Zr1B C10B 33.03(19)
C1B Zr1B C10B 90.7(6)
C2B Zr1B C10B 117.1(7)
C7B Zr1B C10B 54.4(2)
Cl2B Zr1B C5B 132.2(7)
Cl1B Zr1B C5B 89.2(7)
C6B Zr1B C5B 87.9(7)
C1B Zr1B C5B 32.9(2)
C2B Zr1B C5B 54.6(2)
C7B Zr1B C5B 113.1(8)
C10B Zr1B C5B 97.1(7)
Cl2B Zr1B C3B 80.1(6)
Cl1B Zr1B C3B 106.4(7)
C6B Zr1B C3B 117.9(6)
C1B Zr1B C3B 54.6(3)
C2B Zr1B C3B 32.9(2)
C7B Zr1B C3B 115.1(8)
C10B Zr1B C3B 145.2(6)
C5B Zr1B C3B 53.8(2)
Cl2B Zr1B C4B 101.1(8)
Cl1B Zr1B C4B 81.3(6)
C6B Zr1B C4B 118.7(7)
C1B Zr1B C4B 54.1(3)
C2B Zr1B C4B 54.1(2)
C7B Zr1B C4B 135.6(6)
C10B Zr1B C4B 127.9(8)
C5B Zr1B C4B 32.2(2)
C3B Zr1B C4B 32.19(18)
Cl2B Zr1B C8B 80.5(6)
Cl1B Zr1B C8B 111.3(6)
C6B Zr1B C8B 54.0(2)
C1B Zr1B C8B 115.0(6)
C2B Zr1B C8B 113.4(7)
C7B Zr1B C8B 32.27(19)
C10B Zr1B C8B 53.1(2)
C5B Zr1B C8B 141.8(8)
C3B Zr1B C8B 138.1(9)
C4B Zr1B C8B 167.3(7)
Cl2B Zr1B C9B 99.3(6)
Cl1B Zr1B C9B 85.3(6)
C6B Zr1B C9B 53.7(2)
C1B Zr1B C9B 119.7(6)
C2B Zr1B C9B 136.3(7)
C7B Zr1B C9B 53.2(2)
C10B Zr1B C9B 31.87(17)
C5B Zr1B C9B 128.5(8)
C3B Zr1B C9B 168.3(8)
C4B Zr1B C9B 156.0(9)
C8B Zr1B C9B 31.51(17)
C15B Si1B C16B 114(2)
C15B Si1B C6B 110.5(17)
C16B Si1B C6B 112.0(18)
C15B Si1B C1B 112.1(17)
C16B Si1B C1B 112.6(19)
C6B Si1B C1B 93.3(10)
C2B C1B C5B 108.0
C2B C1B Si1B 123.2(17)
C5B C1B Si1B 125.1(17)
C2B C1B Zr1B 73.3(8)
C5B C1B Zr1B 76.2(9)
Si1B C1B Zr1B 99.3(9)
C1B C2B C3B 108.0
C1B C2B Zr1B 73.3(8)
C3B C2B Zr1B 76.2(6)
C4B C3B C2B 108.0
C4B C3B Zr1B 75.5(9)
C2B C3B Zr1B 70.9(6)
C3B C4B C5B 108.0
C3B C4B Zr1B 72.3(9)
C5B C4B Zr1B 72.2(6)
C4B C5B C1B 108.0
C4B C5B Zr1B 75.6(6)
C1B C5B Zr1B 70.9(7)
C7B C6B C10B 108.0
C7B C6B Si1B 117.5(13)
C10B C6B Si1B 132.0(13)
C7B C6B Zr1B 75.0(6)
C10B C6B Zr1B 76.8(6)
Si1B C6B Zr1B 100.4(9)
C6B C7B C8B 108.0
C6B C7B Zr1B 71.7(6)
C8B C7B Zr1B 78.1(6)
C9B C8B C7B 108.0
C9B C8B Zr1B 75.2(6)
C7B C8B Zr1B 69.7(6)
C10B C9B C8B 108.0
C10B C9B C11B 130.3(19)
C8B C9B C11B 120.1(19)
C10B C9B Zr1B 70.5(6)
C8B C9B Zr1B 73.3(6)
C11B C9B Zr1B 132.9(18)
C9B C10B C6B 108.0
C9B C10B Zr1B 77.6(6)
C6B C10B Zr1B 70.2(6)
C12B C11B C9B 110(3)
C12B C11B C13B 109(3)
C9B C11B C13B 111(3)
C12B C11B C14B 111(3)
C9B C11B C14B 108(3)
C13B C11B C14B 108(3)

loop_
_geom_bond_atom_site_label_1
_geom_bond_atom_site_label_2
_geom_bond_distance
Zr1A Cl1A 2.424(4)
Zr1A Cl2A 2.432(5)
Zr1A C2A 2.449(19)
Zr1A C7A 2.460(11)
Zr1A C6A 2.462(10)
Zr1A C1A 2.476(11)
Zr1A C5A 2.494(16)
Zr1A C10A 2.513(10)
Zr1A C3A 2.534(13)
Zr1A C4A 2.565(13)
Zr1A C8A 2.582(11)
Zr1A C9A 2.633(10)
Si1A C15A 1.839(16)
Si1A C16A 1.851(16)
Si1A C6A 1.859(12)
Si1A C1A 1.868(11)
C1A C2A 1.382(19)
C1A C5A 1.403(18)
C2A C3A 1.411(16)
C3A C4A 1.31(2)
C4A C5A 1.429(16)
C6A C10A 1.401(15)
C6A C7A 1.412(15)
C7A C8A 1.419(15)
C8A C9A 1.353(18)
C9A C10A 1.429(16)
C9A C11A 1.533(16)
C11A C12A 1.51(2)
C11A C13A 1.545(18)
C11A C14A 1.57(2)
Zr1B Cl2B 2.387(12)
Zr1B Cl1B 2.390(12)
Zr1B C6B 2.451(16)
Zr1B C1B 2.469(15)
Zr1B C2B 2.47(2)
Zr1B C7B 2.494(16)
Zr1B C10B 2.536(16)
Zr1B C5B 2.54(2)
Zr1B C3B 2.539(17)
Zr1B C4B 2.580(18)
Zr1B C8B 2.602(16)
Zr1B C9B 2.627(15)
Si1B C15B 1.84(3)
Si1B C16B 1.84(3)
Si1B C6B 1.857(19)
Si1B C1B 1.873(19)
C1B C2B 1.4200
C1B C5B 1.4200
C2B C3B 1.4200
C3B C4B 1.4200
C4B C5B 1.4200
C6B C7B 1.4200
C6B C10B 1.4200
C7B C8B 1.4200
C8B C9B 1.4200
C9B C10B 1.4200
C9B C11B 1.52(2)
C11B C12B 1.51(4)
C11B C13B 1.55(3)
C11B C14B 1.56(3)

loop_
_geom_torsion_atom_site_label_1
_geom_torsion_atom_site_label_2
_geom_torsion_atom_site_label_3
_geom_torsion_atom_site_label_4
_geom_torsion
C15A Si1A C1A C2A -41.9(15)
C16A Si1A C1A C2A -172.0(13)
C6A Si1A C1A C2A 72.5(13)
C15A Si1A C1A C5A 165.7(12)
C16A Si1A C1A C5A 35.6(15)
C6A Si1A C1A C5A -80.0(13)
C15A Si1A C1A Zr1A -117.1(8)
C16A Si1A C1A Zr1A 112.8(8)
C6A Si1A C1A Zr1A -2.7(8)
Cl1A Zr1A C1A C2A 0.3(10)
Cl2A Zr1A C1A C2A 127.0(8)
C7A Zr1A C1A C2A -92.7(8)
C6A Zr1A C1A C2A -122.2(9)
C5A Zr1A C1A C2A 109.8(10)
C10A Zr1A C1A C2A -145.4(8)
C3A Zr1A C1A C2A 37.0(8)
C4A Zr1A C1A C2A 73.8(8)
C8A Zr1A C1A C2A -98.6(8)
C9A Zr1A C1A C2A -132.6(8)
Cl1A Zr1A C1A C5A -109.5(9)
Cl2A Zr1A C1A C5A 17.2(9)
C2A Zr1A C1A C5A -109.8(10)
C7A Zr1A C1A C5A 157.5(9)
C6A Zr1A C1A C5A 128.1(9)
C10A Zr1A C1A C5A 104.8(8)
C3A Zr1A C1A C5A -72.8(8)
C4A Zr1A C1A C5A -36.0(8)
C8A Zr1A C1A C5A 151.6(8)
C9A Zr1A C1A C5A 117.6(8)
Cl1A Zr1A C1A Si1A 124.7(6)
Cl2A Zr1A C1A Si1A -108.6(7)
C2A Zr1A C1A Si1A 124.4(13)
C7A Zr1A C1A Si1A 31.7(7)
C6A Zr1A C1A Si1A 2.2(6)
C5A Zr1A C1A Si1A -125.8(13)
C10A Zr1A C1A Si1A -21.0(8)
C3A Zr1A C1A Si1A 161.4(12)
C4A Zr1A C1A Si1A -161.8(11)
C8A Zr1A C1A Si1A 25.8(10)
C9A Zr1A C1A Si1A -8.2(11)
C5A C1A C2A C3A -0.9(13)
Si1A C1A C2A C3A -158.6(9)
Zr1A C1A C2A C3A -69.5(10)
C5A C1A C2A Zr1A 68.6(9)
Si1A C1A C2A Zr1A -89.1(10)
Cl1A Zr1A C2A C1A -179.8(8)
Cl2A Zr1A C2A C1A -75.0(9)
C7A Zr1A C2A C1A 84.7(8)
C6A Zr1A C2A C1A 51.3(8)
C5A Zr1A C2A C1A -40.0(7)
C10A Zr1A C2A C1A 39.5(9)
C3A Zr1A C2A C1A -115.5(13)
C4A Zr1A C2A C1A -81.6(9)
C8A Zr1A C2A C1A 98.2(9)
C9A Zr1A C2A C1A 70.8(11)
Cl1A Zr1A C2A C3A -64.3(9)
Cl2A Zr1A C2A C3A 40.6(12)
C7A Zr1A C2A C3A -159.8(10)
C6A Zr1A C2A C3A 166.8(10)
C1A Zr1A C2A C3A 115.5(13)
C5A Zr1A C2A C3A 75.5(9)
C10A Zr1A C2A C3A 155.0(9)
C4A Zr1A C2A C3A 33.9(8)
C8A Zr1A C2A C3A -146.3(9)
C9A Zr1A C2A C3A -173.6(9)
C1A C2A C3A C4A 1.3(15)
Zr1A C2A C3A C4A -66.8(11)
C1A C2A C3A Zr1A 68.1(11)
Cl1A Zr1A C3A C4A -128.6(9)
Cl2A Zr1A C3A C4A -33.5(9)
C2A Zr1A C3A C4A 117.0(13)
C7A Zr1A C3A C4A 139.8(9)
C6A Zr1A C3A C4A 102.0(10)
C1A Zr1A C3A C4A 80.3(10)
C5A Zr1A C3A C4A 39.1(8)
C10A Zr1A C3A C4A 76.2(13)
C8A Zr1A C3A C4A 169.3(8)
C9A Zr1A C3A C4A 142(2)
Cl1A Zr1A C3A C2A 114.4(10)
Cl2A Zr1A C3A C2A -150.5(9)
C7A Zr1A C3A C2A 22.8(11)
C6A Zr1A C3A C2A -15.0(11)
C1A Zr1A C3A C2A -36.7(8)
C5A Zr1A C3A C2A -78.0(9)
C10A Zr1A C3A C2A -40.9(15)
C4A Zr1A C3A C2A -117.0(13)
C8A Zr1A C3A C2A 52.3(11)
C9A Zr1A C3A C2A 25(3)
C2A C3A C4A C5A -1.0(15)
Zr1A C3A C4A C5A -63.9(9)
C2A C3A C4A Zr1A 62.9(9)
Cl1A Zr1A C4A C3A 51.3(9)
Cl2A Zr1A C4A C3A 147.5(9)
C2A Zr1A C4A C3A -37.4(8)
C7A Zr1A C4A C3A -57.8(12)
C6A Zr1A C4A C3A -94.9(9)
C1A Zr1A C4A C3A -78.0(10)
C5A Zr1A C4A C3A -114.0(12)
C10A Zr1A C4A C3A -133.3(9)
C8A Zr1A C4A C3A -38(3)
C9A Zr1A C4A C3A -163.4(10)
Cl1A Zr1A C4A C5A 165.3(8)
Cl2A Zr1A C4A C5A -98.5(9)
C2A Zr1A C4A C5A 76.6(9)
C7A Zr1A C4A C5A 56.1(12)
C6A Zr1A C4A C5A 19.0(11)
C1A Zr1A C4A C5A 36.0(8)
C10A Zr1A C4A C5A -19.3(11)
C3A Zr1A C4A C5A 114.0(12)
C8A Zr1A C4A C5A 75(3)
C9A Zr1A C4A C5A -49.5(15)
C2A C1A C5A C4A 0.3(14)
Si1A C1A C5A C4A 157.5(10)
Zr1A C1A C5A C4A 67.6(10)
C2A C1A C5A Zr1A -67.3(9)
Si1A C1A C5A Zr1A 89.9(10)
C3A C4A C5A C1A 0.5(15)
Zr1A C4A C5A C1A -65.4(10)
C3A C4A C5A Zr1A 65.9(10)
Cl1A Zr1A C5A C1A 97.9(8)
Cl2A Zr1A C5A C1A -164.9(8)
C2A Zr1A C5A C1A 39.7(7)
C7A Zr1A C5A C1A -24.7(9)
C6A Zr1A C5A C1A -46.4(8)
C10A Zr1A C5A C1A -77.7(8)
C3A Zr1A C5A C1A 81.7(9)
C4A Zr1A C5A C1A 117.2(12)
C8A Zr1A C5A C1A -45.3(12)
C9A Zr1A C5A C1A -85.2(9)
Cl1A Zr1A C5A C4A -19.3(11)
Cl2A Zr1A C5A C4A 77.9(9)
C2A Zr1A C5A C4A -77.4(9)
C7A Zr1A C5A C4A -141.9(9)
C6A Zr1A C5A C4A -163.6(9)
C1A Zr1A C5A C4A -117.2(12)
C10A Zr1A C5A C4A 165.1(9)
C3A Zr1A C5A C4A -35.4(8)
C8A Zr1A C5A C4A -162.4(9)
C9A Zr1A C5A C4A 157.6(9)
C15A Si1A C6A C10A -162.6(11)
C16A Si1A C6A C10A -33.9(13)
C1A Si1A C6A C10A 82.4(12)
C15A Si1A C6A C7A 41.3(12)
C16A Si1A C6A C7A 170.1(10)
C1A Si1A C6A C7A -73.6(11)
C15A Si1A C6A Zr1A 117.7(7)
C16A Si1A C6A Zr1A -113.6(7)
C1A Si1A C6A Zr1A 2.7(8)
Cl1A Zr1A C6A C10A 106.9(7)
Cl2A Zr1A C6A C10A -22.2(8)
C2A Zr1A C6A C10A -160.3(8)
C7A Zr1A C6A C10A 109.9(10)
C1A Zr1A C6A C10A -133.1(9)
C5A Zr1A C6A C10A -107.9(8)
C3A Zr1A C6A C10A -152.3(8)
C4A Zr1A C6A C10A -118.1(8)
C8A Zr1A C6A C10A 73.0(7)
C9A Zr1A C6A C10A 35.8(7)
Cl1A Zr1A C6A C7A -3.0(8)
Cl2A Zr1A C6A C7A -132.0(6)
C2A Zr1A C6A C7A 89.8(7)
C1A Zr1A C6A C7A 117.0(8)
C5A Zr1A C6A C7A 142.2(7)
C10A Zr1A C6A C7A -109.9(10)
C3A Zr1A C6A C7A 97.9(8)
C4A Zr1A C6A C7A 132.1(8)
C8A Zr1A C6A C7A -36.9(6)
C9A Zr1A C6A C7A -74.1(8)
Cl1A Zr1A C6A Si1A -122.2(4)
Cl2A Zr1A C6A Si1A 108.7(5)
C2A Zr1A C6A Si1A -29.4(6)
C7A Zr1A C6A Si1A -119.2(9)
C1A Zr1A C6A Si1A -2.2(6)
C5A Zr1A C6A Si1A 23.0(6)
C10A Zr1A C6A Si1A 130.9(10)
C3A Zr1A C6A Si1A -21.4(8)
C4A Zr1A C6A Si1A 12.8(8)
C8A Zr1A C6A Si1A -156.1(7)
C9A Zr1A C6A Si1A 166.7(8)
C10A C6A C7A C8A 0.9(12)
Si1A C6A C7A C8A 162.7(8)
Zr1A C6A C7A C8A 70.8(8)
C10A C6A C7A Zr1A -70.0(7)
Si1A C6A C7A Zr1A 91.9(7)
Cl1A Zr1A C7A C6A 177.7(6)
Cl2A Zr1A C7A C6A 70.5(7)
C2A Zr1A C7A C6A -88.0(7)
C1A Zr1A C7A C6A -55.4(7)
C5A Zr1A C7A C6A -42.3(8)
C10A Zr1A C7A C6A 39.5(6)
C3A Zr1A C7A C6A -100.2(7)
C4A Zr1A C7A C6A -71.9(10)
C8A Zr1A C7A C6A 114.7(10)
C9A Zr1A C7A C6A 80.2(7)
Cl1A Zr1A C7A C8A 63.0(7)
Cl2A Zr1A C7A C8A -44.2(9)
C2A Zr1A C7A C8A 157.2(8)
C6A Zr1A C7A C8A -114.7(10)
C1A Zr1A C7A C8A -170.2(8)
C5A Zr1A C7A C8A -157.0(7)
C10A Zr1A C7A C8A -75.2(8)
C3A Zr1A C7A C8A 145.1(7)
C4A Zr1A C7A C8A 173.4(8)
C9A Zr1A C7A C8A -34.5(7)
C6A C7A C8A C9A -0.1(13)
Zr1A C7A C8A C9A 67.4(8)
C6A C7A C8A Zr1A -67.5(8)
Cl1A Zr1A C8A C9A 127.5(7)
Cl2A Zr1A C8A C9A 32.8(7)
C2A Zr1A C8A C9A -141.9(7)
C7A Zr1A C8A C9A -116.3(11)
C6A Zr1A C8A C9A -78.5(8)
C1A Zr1A C8A C9A -105.4(8)
C5A Zr1A C8A C9A -79.9(10)
C10A Zr1A C8A C9A -37.5(7)
C3A Zr1A C8A C9A -170.6(7)
C4A Zr1A C8A C9A -141(2)
Cl1A Zr1A C8A C7A -116.2(7)
Cl2A Zr1A C8A C7A 149.1(7)
C2A Zr1A C8A C7A -25.6(9)
C6A Zr1A C8A C7A 37.8(7)
C1A Zr1A C8A C7A 10.9(9)
C5A Zr1A C8A C7A 36.4(11)
C10A Zr1A C8A C7A 78.8(8)
C3A Zr1A C8A C7A -54.3(10)
C4A Zr1A C8A C7A -25(3)
C9A Zr1A C8A C7A 116.3(11)
C7A C8A C9A C10A -0.6(13)
Zr1A C8A C9A C10A 61.5(7)
C7A C8A C9A C11A 169.9(11)
Zr1A C8A C9A C11A -127.9(12)
C7A C8A C9A Zr1A -62.1(8)
Cl1A Zr1A C9A C8A -52.6(7)
Cl2A Zr1A C9A C8A -149.2(7)
C2A Zr1A C9A C8A 55.0(10)
C7A Zr1A C9A C8A 37.5(7)
C6A Zr1A C9A C8A 79.3(8)
C1A Zr1A C9A C8A 91.1(9)
C5A Zr1A C9A C8A 129.8(8)
C10A Zr1A C9A C8A 115.7(11)
C3A Zr1A C9A C8A 35(3)
C4A Zr1A C9A C8A 162.2(11)
Cl1A Zr1A C9A C10A -168.3(8)
Cl2A Zr1A C9A C10A 95.0(8)
C2A Zr1A C9A C10A -60.7(12)
C7A Zr1A C9A C10A -78.2(8)
C6A Zr1A C9A C10A -36.4(7)
C1A Zr1A C9A C10A -24.6(11)
C5A Zr1A C9A C10A 14.1(11)
C3A Zr1A C9A C10A -80(3)
C4A Zr1A C9A C10A 46.5(15)
C8A Zr1A C9A C10A -115.7(11)
Cl1A Zr1A C9A C11A 71.2(15)
Cl2A Zr1A C9A C11A -25.5(15)
C2A Zr1A C9A C11A 178.8(14)
C7A Zr1A C9A C11A 161.3(17)
C6A Zr1A C9A C11A -156.9(17)
C1A Zr1A C9A C11A -145.1(14)
C5A Zr1A C9A C11A -106.4(15)
C10A Zr1A C9A C11A -120.5(19)
C3A Zr1A C9A C11A 159(2)
C4A Zr1A C9A C11A -74.0(18)
C8A Zr1A C9A C11A 123.8(17)
C7A C6A C10A C9A -1.3(12)
Si1A C6A C10A C9A -160.2(9)
Zr1A C6A C10A C9A -69.5(8)
C7A C6A C10A Zr1A 68.2(7)
Si1A C6A C10A Zr1A -90.7(9)
C8A C9A C10A C6A 1.2(13)
C11A C9A C10A C6A -169.4(11)
Zr1A C9A C10A C6A 65.1(7)
C8A C9A C10A Zr1A -63.9(8)
C11A C9A C10A Zr1A 125.5(12)
Cl1A Zr1A C10A C6A -101.5(7)
Cl2A Zr1A C10A C6A 160.6(7)
C2A Zr1A C10A C6A 22.1(9)
C7A Zr1A C10A C6A -40.3(6)
C1A Zr1A C10A C6A 42.1(8)
C5A Zr1A C10A C6A 74.1(8)
C3A Zr1A C10A C6A 45.5(12)
C4A Zr1A C10A C6A 84.5(9)
C8A Zr1A C10A C6A -81.8(8)
C9A Zr1A C10A C6A -116.8(11)
Cl1A Zr1A C10A C9A 15.3(10)
Cl2A Zr1A C10A C9A -82.6(8)
C2A Zr1A C10A C9A 138.9(9)
C7A Zr1A C10A C9A 76.4(9)
C6A Zr1A C10A C9A 116.8(11)
C1A Zr1A C10A C9A 158.9(9)
C5A Zr1A C10A C9A -169.1(9)
C3A Zr1A C10A C9A 162.3(10)
C4A Zr1A C10A C9A -158.7(8)
C8A Zr1A C10A C9A 35.0(8)
C8A C9A C11A C12A 175.8(12)
C10A C9A C11A C12A -15.4(18)
Zr1A C9A C11A C12A 77.3(16)
C8A C9A C11A C13A 50(2)
C10A C9A C11A C13A -141.4(16)
Zr1A C9A C11A C13A -49(2)
C8A C9A C11A C14A -64.3(16)
C10A C9A C11A C14A 104.5(17)
Zr1A C9A C11A C14A -162.8(12)
C15B Si1B C1B C2B 172(2)
C16B Si1B C1B C2B 41(2)
C6B Si1B C1B C2B -74.0(17)
C15B Si1B C1B C5B -32(2)
C16B Si1B C1B C5B -163(2)
C6B Si1B C1B C5B 81.7(17)
C15B Si1B C1B Zr1B -111.7(18)
C16B Si1B C1B Zr1B 118(2)
C6B Si1B C1B Zr1B 2.1(13)
Cl2B Zr1B C1B C2B -2.5(13)
Cl1B Zr1B C1B C2B -125.9(11)
C6B Zr1B C1B C2B 120.3(12)
C7B Zr1B C1B C2B 90.0(11)
C10B Zr1B C1B C2B 144.0(10)
C5B Zr1B C1B C2B -113.9(2)
C3B Zr1B C1B C2B -37.5(3)
C4B Zr1B C1B C2B -77.4(3)
C8B Zr1B C1B C2B 95.0(10)
C9B Zr1B C1B C2B 130.2(10)
Cl2B Zr1B C1B C5B 111.4(13)
Cl1B Zr1B C1B C5B -11.9(11)
C6B Zr1B C1B C5B -125.7(12)
C2B Zr1B C1B C5B 113.9(2)
C7B Zr1B C1B C5B -156.1(11)
C10B Zr1B C1B C5B -102.1(10)
C3B Zr1B C1B C5B 76.4(4)
C4B Zr1B C1B C5B 36.5(3)
C8B Zr1B C1B C5B -151.0(10)
C9B Zr1B C1B C5B -115.8(10)
Cl2B Zr1B C1B Si1B -124.6(10)
Cl1B Zr1B C1B Si1B 112.1(11)
C6B Zr1B C1B Si1B -1.7(10)
C2B Zr1B C1B Si1B -122.1(17)
C7B Zr1B C1B Si1B -32.1(11)
C10B Zr1B C1B Si1B 21.9(12)
C5B Zr1B C1B Si1B 124.0(17)
C3B Zr1B C1B Si1B -159.6(17)
C4B Zr1B C1B Si1B 160.5(17)
C8B Zr1B C1B Si1B -27.0(14)
C9B Zr1B C1B Si1B 8.2(15)
C5B C1B C2B C3B 0.0
Si1B C1B C2B C3B 159.3(14)
Zr1B C1B C2B C3B 69.0(7)
C5B C1B C2B Zr1B -69.0(7)
Si1B C1B C2B Zr1B 90.3(12)
Cl2B Zr1B C2B C1B 178.0(10)
Cl1B Zr1B C2B C1B 79.4(15)
C6B Zr1B C2B C1B -52.8(10)
C7B Zr1B C2B C1B -86.2(11)
C10B Zr1B C2B C1B -41.4(11)
C5B Zr1B C2B C1B 37.5(2)
C3B Zr1B C2B C1B 113.9(4)
C4B Zr1B C2B C1B 77.5(4)
C8B Zr1B C2B C1B -100.5(10)
C9B Zr1B C2B C1B -73.6(12)
Cl2B Zr1B C2B C3B 64.0(10)
Cl1B Zr1B C2B C3B -34.5(15)
C6B Zr1B C2B C3B -166.7(11)
C1B Zr1B C2B C3B -113.9(4)
C7B Zr1B C2B C3B 159.8(11)
C10B Zr1B C2B C3B -155.3(11)
C5B Zr1B C2B C3B -76.4(3)
C4B Zr1B C2B C3B -36.50(18)
C8B Zr1B C2B C3B 145.6(10)
C9B Zr1B C2B C3B 172.4(12)
C1B C2B C3B C4B 0.0
Zr1B C2B C3B C4B 67.0(9)
C1B C2B C3B Zr1B -67.0(9)
Cl2B Zr1B C3B C4B 130.2(12)
Cl1B Zr1B C3B C4B 40.1(11)
C6B Zr1B C3B C4B -100.3(14)
C1B Zr1B C3B C4B -77.2(5)
C2B Zr1B C3B C4B -115.3(3)
C7B Zr1B C3B C4B -137.5(13)
C10B Zr1B C3B C4B -75(2)
C5B Zr1B C3B C4B -36.3(3)
C8B Zr1B C3B C4B -166.3(12)
C9B Zr1B C3B C4B -142(4)
Cl2B Zr1B C3B C2B -114.5(11)
Cl1B Zr1B C3B C2B 155.5(10)
C6B Zr1B C3B C2B 15.0(13)
C1B Zr1B C3B C2B 38.1(3)
C7B Zr1B C3B C2B -22.2(12)
C10B Zr1B C3B C2B 40.7(19)
C5B Zr1B C3B C2B 79.0(3)
C4B Zr1B C3B C2B 115.3(3)
C8B Zr1B C3B C2B -51.0(11)
C9B Zr1B C3B C2B -26(4)
C2B C3B C4B C5B 0.0
Zr1B C3B C4B C5B 63.9(6)
C2B C3B C4B Zr1B -63.9(6)
Cl2B Zr1B C4B C3B -50.1(11)
Cl1B Zr1B C4B C3B -141.3(12)
C6B Zr1B C4B C3B 97.6(14)
C1B Zr1B C4B C3B 78.9(5)
C2B Zr1B C4B C3B 37.3(3)
C7B Zr1B C4B C3B 60.9(17)
C10B Zr1B C4B C3B 135.8(13)
C5B Zr1B C4B C3B 116.3(3)
C8B Zr1B C4B C3B 46(4)
C9B Zr1B C4B C3B 162.0(15)
Cl2B Zr1B C4B C5B -166.4(11)
Cl1B Zr1B C4B C5B 102.4(11)
C6B Zr1B C4B C5B -18.7(13)
C1B Zr1B C4B C5B -37.4(3)
C2B Zr1B C4B C5B -79.0(3)
C7B Zr1B C4B C5B -55.4(17)
C10B Zr1B C4B C5B 19.6(12)
C3B Zr1B C4B C5B -116.3(3)
C8B Zr1B C4B C5B -70(4)
C9B Zr1B C4B C5B 45.7(15)
C3B C4B C5B C1B 0.0
Zr1B C4B C5B C1B 63.9(8)
C3B C4B C5B Zr1B -63.9(8)
C2B C1B C5B C4B 0.0
Si1B C1B C5B C4B -158.8(14)
Zr1B C1B C5B C4B -67.0(7)
C2B C1B C5B Zr1B 67.0(7)
Si1B C1B C5B Zr1B -91.8(13)
Cl2B Zr1B C5B C4B 18.2(15)
Cl1B Zr1B C5B C4B -74.9(10)
C6B Zr1B C5B C4B 163.7(11)
C1B Zr1B C5B C4B 115.3(4)
C2B Zr1B C5B C4B 77.1(3)
C7B Zr1B C5B C4B 141.3(11)
C10B Zr1B C5B C4B -164.6(10)
C3B Zr1B C5B C4B 36.3(2)
C8B Zr1B C5B C4B 160.5(14)
C9B Zr1B C5B C4B -158.2(10)
Cl2B Zr1B C5B C1B -97.1(14)
Cl1B Zr1B C5B C1B 169.8(10)
C6B Zr1B C5B C1B 48.4(10)
C2B Zr1B C5B C1B -38.1(2)
C7B Zr1B C5B C1B 26.0(11)
C10B Zr1B C5B C1B 80.1(10)
C3B Zr1B C5B C1B -79.0(5)
C4B Zr1B C5B C1B -115.3(4)
C8B Zr1B C5B C1B 45.2(14)
C9B Zr1B C5B C1B 86.5(10)
C15B Si1B C6B C7B -168.6(18)
C16B Si1B C6B C7B -40(2)
C1B Si1B C6B C7B 76.2(14)
C15B Si1B C6B C10B 32(2)
C16B Si1B C6B C10B 160(2)
C1B Si1B C6B C10B -83.6(16)
C15B Si1B C6B Zr1B 113.0(18)
C16B Si1B C6B Zr1B -118(2)
C1B Si1B C6B Zr1B -2.1(13)
Cl2B Zr1B C6B C7B 6.7(10)
Cl1B Zr1B C6B C7B 131.9(8)
C1B Zr1B C6B C7B -114.2(10)
C2B Zr1B C6B C7B -85.8(8)
C10B Zr1B C6B C7B 113.1(2)
C5B Zr1B C6B C7B -140.4(9)
C3B Zr1B C6B C7B -93.9(9)
C4B Zr1B C6B C7B -130.6(10)
C8B Zr1B C6B C7B 37.17(18)
C9B Zr1B C6B C7B 76.5(3)
Cl2B Zr1B C6B C10B -106.4(10)
Cl1B Zr1B C6B C10B 18.8(8)
C1B Zr1B C6B C10B 132.7(10)
C2B Zr1B C6B C10B 161.2(9)
C7B Zr1B C6B C10B -113.1(2)
C5B Zr1B C6B C10B 106.5(9)
C3B Zr1B C6B C10B 153.1(10)
C4B Zr1B C6B C10B 116.4(10)
C8B Zr1B C6B C10B -75.9(3)
C9B Zr1B C6B C10B -36.60(17)
Cl2B Zr1B C6B Si1B 122.6(10)
Cl1B Zr1B C6B Si1B -112.2(9)
C1B Zr1B C6B Si1B 1.7(10)
C2B Zr1B C6B Si1B 30.2(11)
C7B Zr1B C6B Si1B 115.9(13)
C10B Zr1B C6B Si1B -131.0(13)
C5B Zr1B C6B Si1B -24.5(11)
C3B Zr1B C6B Si1B 22.1(14)
C4B Zr1B C6B Si1B -14.6(14)
C8B Zr1B C6B Si1B 153.1(13)
C9B Zr1B C6B Si1B -167.6(13)
C10B C6B C7B C8B 0.0
Si1B C6B C7B C8B -164.4(13)
Zr1B C6B C7B C8B -70.3(6)
C10B C6B C7B Zr1B 70.3(6)
Si1B C6B C7B Zr1B -94.0(11)
Cl2B Zr1B C7B C6B -174.8(8)
Cl1B Zr1B C7B C6B -73.4(12)
C1B Zr1B C7B C6B 57.7(8)
C2B Zr1B C7B C6B 91.3(9)
C10B Zr1B C7B C6B -38.11(19)
C5B Zr1B C7B C6B 43.8(9)
C3B Zr1B C7B C6B 103.2(8)
C4B Zr1B C7B C6B 72.3(12)
C8B Zr1B C7B C6B -113.7(3)
C9B Zr1B C7B C6B -77.9(3)
Cl2B Zr1B C7B C8B -61.1(8)
Cl1B Zr1B C7B C8B 40.3(12)
C6B Zr1B C7B C8B 113.7(3)
C1B Zr1B C7B C8B 171.4(9)
C2B Zr1B C7B C8B -155.0(9)
C10B Zr1B C7B C8B 75.6(3)
C5B Zr1B C7B C8B 157.6(9)
C3B Zr1B C7B C8B -143.0(8)
C4B Zr1B C7B C8B -174.0(13)
C9B Zr1B C7B C8B 35.89(18)
C6B C7B C8B C9B 0.0
Zr1B C7B C8B C9B -66.0(6)
C6B C7B C8B Zr1B 66.0(6)
Cl2B Zr1B C8B C9B -125.9(9)
Cl1B Zr1B C8B C9B -36.6(8)
C6B Zr1B C8B C9B 77.5(3)
C1B Zr1B C8B C9B 106.6(10)
C2B Zr1B C8B C9B 143.3(10)
C7B Zr1B C8B C9B 116.0(3)
C10B Zr1B C8B C9B 36.2(2)
C5B Zr1B C8B C9B 81.4(15)
C3B Zr1B C8B C9B 170.7(10)
C4B Zr1B C8B C9B 136(4)
Cl2B Zr1B C8B C7B 118.1(9)
Cl1B Zr1B C8B C7B -152.6(8)
C6B Zr1B C8B C7B -38.5(2)
C1B Zr1B C8B C7B -9.4(10)
C2B Zr1B C8B C7B 27.3(9)
C10B Zr1B C8B C7B -79.9(3)
C5B Zr1B C8B C7B -34.6(14)
C3B Zr1B C8B C7B 54.7(10)
C4B Zr1B C8B C7B 20(4)
C9B Zr1B C8B C7B -116.0(3)
C7B C8B C9B C10B 0.0
Zr1B C8B C9B C10B -62.4(6)
C7B C8B C9B C11B -167(2)
Zr1B C8B C9B C11B 130(2)
C7B C8B C9B Zr1B 62.4(6)
Cl2B Zr1B C9B C10B 170.7(8)
Cl1B Zr1B C9B C10B -97.2(8)
C6B Zr1B C9B C10B 38.0(2)
C1B Zr1B C9B C10B 26.7(11)
C2B Zr1B C9B C10B 64.1(14)
C7B Zr1B C9B C10B 79.9(3)
C5B Zr1B C9B C10B -12.0(11)
C3B Zr1B C9B C10B 85(4)
C4B Zr1B C9B C10B -41.1(16)
C8B Zr1B C9B C10B 116.7(3)
Cl2B Zr1B C9B C8B 54.1(8)
Cl1B Zr1B C9B C8B 146.1(8)
C6B Zr1B C9B C8B -78.7(3)
C1B Zr1B C9B C8B -90.0(12)
C2B Zr1B C9B C8B -52.5(14)
C7B Zr1B C9B C8B -36.8(2)
C10B Zr1B C9B C8B -116.7(3)
C5B Zr1B C9B C8B -128.7(12)
C3B Zr1B C9B C8B -32(4)
C4B Zr1B C9B C8B -157.8(16)
Cl2B Zr1B C9B C11B -62(2)
Cl1B Zr1B C9B C11B 30(2)
C6B Zr1B C9B C11B 165(3)
C1B Zr1B C9B C11B 154(2)
C2B Zr1B C9B C11B -168(2)
C7B Zr1B C9B C11B -153(3)
C10B Zr1B C9B C11B 127(3)
C5B Zr1B C9B C11B 115(2)
C3B Zr1B C9B C11B -148(4)
C4B Zr1B C9B C11B 86(3)
C8B Zr1B C9B C11B -116(3)
C8B C9B C10B C6B 0.0
C11B C9B C10B C6B 166(3)
Zr1B C9B C10B C6B -64.2(6)
C8B C9B C10B Zr1B 64.2(6)
C11B C9B C10B Zr1B -130(2)
C7B C6B C10B C9B 0.0
Si1B C6B C10B C9B 161.2(16)
Zr1B C6B C10B C9B 69.1(6)
C7B C6B C10B Zr1B -69.1(6)
Si1B C6B C10B Zr1B 92.1(13)
Cl2B Zr1B C10B C9B -12.1(11)
Cl1B Zr1B C10B C9B 81.4(8)
C6B Zr1B C10B C9B -114.5(3)
C1B Zr1B C10B C9B -157.1(9)
C2B Zr1B C10B C9B -135.7(10)
C7B Zr1B C10B C9B -76.0(3)
C5B Zr1B C10B C9B 170.6(9)
C3B Zr1B C10B C9B -159.2(15)
C4B Zr1B C10B C9B 160.2(9)
C8B Zr1B C10B C9B -35.73(18)
Cl2B Zr1B C10B C6B 102.4(11)
Cl1B Zr1B C10B C6B -164.0(7)
C1B Zr1B C10B C6B -42.5(9)
C2B Zr1B C10B C6B -21.2(9)
C7B Zr1B C10B C6B 38.51(19)
C5B Zr1B C10B C6B -74.9(9)
C3B Zr1B C10B C6B -44.6(15)
C4B Zr1B C10B C6B -85.3(9)
C8B Zr1B C10B C6B 78.8(3)
C9B Zr1B C10B C6B 114.5(3)
C10B C9B C11B C12B -99(3)
C8B C9B C11B C12B 65(3)
Zr1B C9B C11B C12B 160(2)
C10B C9B C11B C13B 140(3)
C8B C9B C11B C13B -56(3)
Zr1B C9B C11B C13B 39(4)
C10B C9B C11B C14B 22(4)
C8B C9B C11B C14B -174(2)
Zr1B C9B C11B C14B -79(3)
